data_4036963
loop_
_publ_author_name
'Reckenth\"aler, Melissa'
'Neud\"orfl, J\"org-M'
'Zorlu, Elif'
'Griesbeck, Axel G.'

_publ_section_title
;
 Combined Photoredox and Lewis Acid Catalyzed \a-Hydroxyalkylation of
 Cyclic Ethers with Aromatic Ketones.
;
_journal_issue 16
_journal_name_full 'The Journal of organic chemistry'
_journal_page_first 7211
_journal_page_last 7216
_journal_paper_doi 10.1021/acs.joc.6b01085
_journal_volume 81
_journal_year 2016
_chemical_formula_moiety 'C13 H18 O2'
_chemical_formula_sum 'C13 H18 O2'
_chemical_formula_weight 206.27
_space_group_crystal_system monoclinic
_space_group_IT_number 15
_space_group_name_Hall '-C 2yc'
_space_group_name_H-M_alt 'C 1 2/c 1'
_atom_sites_solution_hydrogens mixed
_audit_creation_method SHELXL-2014/7
_cell_angle_alpha 90
_cell_angle_beta 99.6120(10)
_cell_angle_gamma 90
_cell_formula_units_Z 8
_cell_length_a 15.6683(4)
_cell_length_b 5.68680(10)
_cell_length_c 25.2204(6)
_cell_measurement_reflns_used 11998
_cell_measurement_temperature 100(2)
_cell_measurement_theta_max 72.139
_cell_measurement_theta_min 3.555
_cell_volume 2215.65(9)
_computing_cell_refinement 'Bruker APEX 2'
_computing_data_collection 'Bruker APEX 2'
_computing_data_reduction 'Bruker APEX 2'
_computing_molecular_graphics 'SCHAKAL99 (E. Keller 1999)'
_computing_publication_material 'PLATON (A. L. Spek 1980-2015)'
_computing_structure_refinement 'SHELXL-2014/7 (Sheldrick, 2014)'
_computing_structure_solution 'SHELXt  (Sheldrick, 2015)'
_diffrn_ambient_temperature 100(2)
_diffrn_measured_fraction_theta_full 0.990
_diffrn_measured_fraction_theta_max 0.989
_diffrn_measurement_device_type 'Bruker D8'
_diffrn_measurement_method 'phi / omega scans'
_diffrn_radiation_type CuK\a
_diffrn_radiation_wavelength 1.54178
_diffrn_reflns_av_R_equivalents 0.0204
_diffrn_reflns_av_unetI/netI 0.0162
_diffrn_reflns_Laue_measured_fraction_full 0.990
_diffrn_reflns_Laue_measured_fraction_max 0.989
_diffrn_reflns_limit_h_max 19
_diffrn_reflns_limit_h_min -19
_diffrn_reflns_limit_k_max 7
_diffrn_reflns_limit_k_min -6
_diffrn_reflns_limit_l_max 30
_diffrn_reflns_limit_l_min -31
_diffrn_reflns_number 11998
_diffrn_reflns_point_group_measured_fraction_full 0.990
_diffrn_reflns_point_group_measured_fraction_max 0.989
_diffrn_reflns_theta_full 67.679
_diffrn_reflns_theta_max 72.139
_diffrn_reflns_theta_min 3.555
_diffrn_source microfocus
_exptl_absorpt_coefficient_mu 0.646
_exptl_absorpt_correction_T_max 0.7536
_exptl_absorpt_correction_T_min 0.6362
_exptl_absorpt_correction_type multi-scan
_exptl_absorpt_process_details 'Bruker SADABS'
_exptl_crystal_colour colourless
_exptl_crystal_density_diffrn 1.237
_exptl_crystal_description prism
_exptl_crystal_F_000 896
_exptl_crystal_size_max 0.200
_exptl_crystal_size_mid 0.200
_exptl_crystal_size_min 0.150
_refine_diff_density_max 0.351
_refine_diff_density_min -0.214
_refine_diff_density_rms 0.068
_refine_ls_extinction_coef 0.0079(6)
_refine_ls_extinction_expression Fc^*^=kFc[1+0.001xFc^2^\l^3^/sin(2\q)]^-1/4^
_refine_ls_extinction_method 'SHELXL-2014/7 (Sheldrick 2014'
_refine_ls_goodness_of_fit_ref 1.126
_refine_ls_hydrogen_treatment mixed
_refine_ls_matrix_type full
_refine_ls_number_parameters 142
_refine_ls_number_reflns 2151
_refine_ls_number_restraints 0
_refine_ls_restrained_S_all 1.126
_refine_ls_R_factor_all 0.0370
_refine_ls_R_factor_gt 0.0350
_refine_ls_shift/su_max 0.000
_refine_ls_shift/su_mean 0.000
_refine_ls_structure_factor_coef Fsqd
_refine_ls_weighting_details 'w=1/[\s^2^(Fo^2^)+(0.0588P)^2^+1.8690P] where P=(Fo^2^+2Fc^2^)/3'
_refine_ls_weighting_scheme calc
_refine_ls_wR_factor_gt 0.0968
_refine_ls_wR_factor_ref 0.1100
_reflns_Friedel_coverage 0.000
_reflns_number_gt 2120
_reflns_number_total 2151
_reflns_threshold_expression 'I > 2\s(I)'
_cod_data_source_file jo6b01085_si_003.cif
_cod_data_source_block mr-ez21
_cod_original_sg_symbol_H-M 'C 2/c'
_cod_database_code 4036963
_shelx_shelxl_version_number 2014/7
_shelx_space_group_comment
;
The symmetry employed for this shelxl refinement is uniquely defined
by the following loop, which should always be used as a source of
symmetry information in preference to the above space-group names.
They are only intended as comments.
;
_shelx_estimated_absorpt_t_min 0.882
_shelx_estimated_absorpt_t_max 0.909

loop_
_space_group_symop_operation_xyz
'x, y, z'
'-x, y, -z+1/2'
'x+1/2, y+1/2, z'
'-x+1/2, y+1/2, -z+1/2'
'-x, -y, -z'
'x, -y, z-1/2'
'-x+1/2, -y+1/2, -z'
'x+1/2, -y+1/2, z-1/2'

loop_
_atom_site_label
_atom_site_type_symbol
_atom_site_fract_x
_atom_site_fract_y
_atom_site_fract_z
_atom_site_U_iso_or_equiv
_atom_site_adp_type
_atom_site_occupancy
_atom_site_site_symmetry_order
_atom_site_calc_flag
_atom_site_refinement_flags_posn
_atom_site_refinement_flags_adp
O1 O 0.18980(5) 0.16448(14) 0.06820(3) 0.0132(2) Uani 1 1 d . .
H1X H 0.2002(12) 0.154(3) 0.0353(8) 0.032(4) Uiso 1 1 d . .
O2 O 0.33636(5) 0.39379(15) 0.04698(3) 0.0151(2) Uani 1 1 d . .
C1 C 0.20686(7) 0.40287(19) 0.08615(4) 0.0114(3) Uani 1 1 d . .
C2 C 0.30590(7) 0.4370(2) 0.09673(4) 0.0118(3) Uani 1 1 d . .
H2 H 0.3313 0.3137 0.1230 0.014 Uiso 1 1 calc R U
C3 C 0.42945(7) 0.3830(2) 0.05512(5) 0.0180(3) Uani 1 1 d . .
H3A H 0.4485 0.3475 0.0205 0.022 Uiso 1 1 calc R U
H3B H 0.4497 0.2542 0.0805 0.022 Uiso 1 1 calc R U
C4 C 0.46980(7) 0.6129(2) 0.07723(5) 0.0174(3) Uani 1 1 d . .
H4A H 0.4550 0.7389 0.0502 0.021 Uiso 1 1 calc R U
H4B H 0.5336 0.5967 0.0846 0.021 Uiso 1 1 calc R U
C5 C 0.43707(7) 0.6800(2) 0.12894(5) 0.0175(3) Uani 1 1 d . .
H5A H 0.4579 0.8394 0.1404 0.021 Uiso 1 1 calc R U
H5B H 0.4600 0.5680 0.1579 0.021 Uiso 1 1 calc R U
C6 C 0.33783(7) 0.6754(2) 0.11950(4) 0.0148(3) Uani 1 1 d . .
H6A H 0.3168 0.7037 0.1538 0.018 Uiso 1 1 calc R U
H6B H 0.3148 0.8014 0.0940 0.018 Uiso 1 1 calc R U
C7 C 0.17417(7) 0.4222(2) 0.13975(4) 0.0119(3) Uani 1 1 d . .
C8 C 0.13006(7) 0.6193(2) 0.15389(5) 0.0146(3) Uani 1 1 d . .
H8 H 0.1189 0.7472 0.1295 0.018 Uiso 1 1 calc R U
C9 C 0.10226(7) 0.6304(2) 0.20348(5) 0.0180(3) Uani 1 1 d . .
H9 H 0.0717 0.7650 0.2125 0.022 Uiso 1 1 calc R U
C10 C 0.11878(8) 0.4466(2) 0.23984(5) 0.0183(3) Uani 1 1 d . .
H10 H 0.0995 0.4545 0.2736 0.022 Uiso 1 1 calc R U
C11 C 0.16387(8) 0.2508(2) 0.22650(5) 0.0185(3) Uani 1 1 d . .
H11 H 0.1761 0.1249 0.2514 0.022 Uiso 1 1 calc R U
C12 C 0.19103(7) 0.2386(2) 0.17691(5) 0.0151(3) Uani 1 1 d . .
H12 H 0.2215 0.1035 0.1681 0.018 Uiso 1 1 calc R U
C13 C 0.16142(7) 0.5715(2) 0.04346(4) 0.0141(3) Uani 1 1 d . .
H13A H 0.1823 0.5442 0.0094 0.021 Uiso 1 1 calc R U
H13B H 0.1740 0.7340 0.0552 0.021 Uiso 1 1 calc R U
H13C H 0.0988 0.5446 0.0384 0.021 Uiso 1 1 calc R U

loop_
_atom_site_aniso_label
_atom_site_aniso_U_11
_atom_site_aniso_U_22
_atom_site_aniso_U_33
_atom_site_aniso_U_23
_atom_site_aniso_U_13
_atom_site_aniso_U_12
O1 0.0154(4) 0.0112(4) 0.0131(4) -0.0022(3) 0.0030(3) -0.0029(3)
O2 0.0102(4) 0.0230(5) 0.0123(4) -0.0050(3) 0.0025(3) -0.0018(3)
C1 0.0113(5) 0.0102(5) 0.0123(5) -0.0007(4) 0.0010(4) -0.0016(4)
C2 0.0115(5) 0.0150(6) 0.0091(5) 0.0000(4) 0.0024(4) -0.0011(4)
C3 0.0099(5) 0.0256(7) 0.0189(6) -0.0041(5) 0.0038(4) -0.0003(5)
C4 0.0114(5) 0.0242(7) 0.0164(6) 0.0007(5) 0.0021(4) -0.0034(5)
C5 0.0145(6) 0.0222(6) 0.0152(6) -0.0029(5) 0.0005(4) -0.0060(5)
C6 0.0140(6) 0.0173(6) 0.0134(5) -0.0031(4) 0.0030(4) -0.0034(4)
C7 0.0089(5) 0.0135(6) 0.0126(5) -0.0006(4) -0.0004(4) -0.0032(4)
C8 0.0131(5) 0.0149(6) 0.0152(6) 0.0007(4) 0.0004(4) -0.0002(4)
C9 0.0147(5) 0.0202(6) 0.0193(6) -0.0045(5) 0.0033(4) 0.0008(4)
C10 0.0170(6) 0.0258(7) 0.0128(5) -0.0024(5) 0.0044(4) -0.0041(5)
C11 0.0210(6) 0.0193(6) 0.0148(6) 0.0031(5) 0.0021(5) -0.0027(5)
C12 0.0157(5) 0.0140(6) 0.0154(6) 0.0001(4) 0.0020(4) -0.0005(4)
C13 0.0138(5) 0.0149(6) 0.0130(5) 0.0014(4) 0.0003(4) -0.0005(4)

loop_
_atom_type_symbol
_atom_type_description
_atom_type_scat_dispersion_real
_atom_type_scat_dispersion_imag
_atom_type_scat_source
C C 0.0181 0.0091 'International Tables Vol C Tables 4.2.6.8 and 6.1.1.4'
H H 0.0000 0.0000 'International Tables Vol C Tables 4.2.6.8 and 6.1.1.4'
O O 0.0492 0.0322 'International Tables Vol C Tables 4.2.6.8 and 6.1.1.4'

loop_
_geom_angle_atom_site_label_1
_geom_angle_atom_site_label_2
_geom_angle_atom_site_label_3
_geom_angle
C1 O1 H1X 107.9(12)
C2 O2 C3 111.06(8)
O1 C1 C13 109.24(9)
O1 C1 C7 105.88(8)
C13 C1 C7 113.16(9)
O1 C1 C2 107.54(9)
C13 C1 C2 112.36(9)
C7 C1 C2 108.31(8)
O2 C2 C6 110.20(9)
O2 C2 C1 107.39(8)
C6 C2 C1 115.76(9)
O2 C2 H2 107.7
C6 C2 H2 107.7
C1 C2 H2 107.7
O2 C3 C4 111.44(10)
O2 C3 H3A 109.3
C4 C3 H3A 109.3
O2 C3 H3B 109.3
C4 C3 H3B 109.3
H3A C3 H3B 108.0
C3 C4 C5 110.50(10)
C3 C4 H4A 109.6
C5 C4 H4A 109.6
C3 C4 H4B 109.6
C5 C4 H4B 109.6
H4A C4 H4B 108.1
C4 C5 C6 109.84(9)
C4 C5 H5A 109.7
C6 C5 H5A 109.7
C4 C5 H5B 109.7
C6 C5 H5B 109.7
H5A C5 H5B 108.2
C2 C6 C5 109.53(9)
C2 C6 H6A 109.8
C5 C6 H6A 109.8
C2 C6 H6B 109.8
C5 C6 H6B 109.8
H6A C6 H6B 108.2
C8 C7 C12 118.37(10)
C8 C7 C1 122.54(10)
C12 C7 C1 119.06(10)
C9 C8 C7 120.58(11)
C9 C8 H8 119.7
C7 C8 H8 119.7
C10 C9 C8 120.54(11)
C10 C9 H9 119.7
C8 C9 H9 119.7
C9 C10 C11 119.37(11)
C9 C10 H10 120.3
C11 C10 H10 120.3
C12 C11 C10 120.17(11)
C12 C11 H11 119.9
C10 C11 H11 119.9
C11 C12 C7 120.95(11)
C11 C12 H12 119.5
C7 C12 H12 119.5
C1 C13 H13A 109.5
C1 C13 H13B 109.5
H13A C13 H13B 109.5
C1 C13 H13C 109.5
H13A C13 H13C 109.5
H13B C13 H13C 109.5

loop_
_geom_bond_atom_site_label_1
_geom_bond_atom_site_label_2
_geom_bond_distance
O1 C1 1.4401(13)
O1 H1X 0.873(19)
O2 C2 1.4360(13)
O2 C3 1.4399(13)
C1 C13 1.5263(15)
C1 C7 1.5276(14)
C1 C2 1.5423(14)
C2 C6 1.5237(16)
C2 H2 1.0000
C3 C4 1.5175(17)
C3 H3A 0.9900
C3 H3B 0.9900
C4 C5 1.5274(16)
C4 H4A 0.9900
C4 H4B 0.9900
C5 C6 1.5335(15)
C5 H5A 0.9900
C5 H5B 0.9900
C6 H6A 0.9900
C6 H6B 0.9900
C7 C8 1.3942(16)
C7 C12 1.3984(16)
C8 C9 1.3929(17)
C8 H8 0.9500
C9 C10 1.3857(18)
C9 H9 0.9500
C10 C11 1.3900(18)
C10 H10 0.9500
C11 C12 1.3885(16)
C11 H11 0.9500
C12 H12 0.9500
C13 H13A 0.9800
C13 H13B 0.9800
C13 H13C 0.9800

loop_
_geom_torsion_atom_site_label_1
_geom_torsion_atom_site_label_2
_geom_torsion_atom_site_label_3
_geom_torsion_atom_site_label_4
_geom_torsion
C3 O2 C2 C6 62.77(11)
C3 O2 C2 C1 -170.33(9)
O1 C1 C2 O2 60.04(11)
C13 C1 C2 O2 -60.20(12)
C7 C1 C2 O2 174.06(8)
O1 C1 C2 C6 -176.39(9)
C13 C1 C2 C6 63.36(12)
C7 C1 C2 C6 -62.38(12)
C2 O2 C3 C4 -61.02(12)
O2 C3 C4 C5 55.53(13)
C3 C4 C5 C6 -52.20(13)
O2 C2 C6 C5 -59.19(11)
C1 C2 C6 C5 178.73(9)
C4 C5 C6 C2 53.98(13)
O1 C1 C7 C8 -139.46(10)
C13 C1 C7 C8 -19.84(14)
C2 C1 C7 C8 105.44(11)
O1 C1 C7 C12 42.41(12)
C13 C1 C7 C12 162.03(10)
C2 C1 C7 C12 -72.70(12)
C12 C7 C8 C9 -1.13(16)
C1 C7 C8 C9 -179.27(10)
C7 C8 C9 C10 0.69(17)
C8 C9 C10 C11 0.30(18)
C9 C10 C11 C12 -0.82(18)
C10 C11 C12 C7 0.36(17)
C8 C7 C12 C11 0.61(16)
C1 C7 C12 C11 178.82(10)
